data_4330344
loop_
_publ_author_name
'J. Palmer West'
'Dino Sulejmanovic'
'Shiou-Jyh Hwu'
'Jian He'
'Don VanDerveer'
'B. Keith Johnson'

_publ_contact_author_address
;Department of Chemistry
Clemson University
Clemson, SC  29634-0973 
USA
;
_publ_contact_author_email shwu@clemson.edu
_publ_contact_author_name 'Shiou-Jyh Hwu'
_publ_contact_author_phone 864-656-5031
_publ_section_title
;
 Synthesis and Structure of Bismuth(III)-Containing Noncentrosymmetric
 Phosphates, Cs3KBi2M4(PO4)6Cl (M = Mn, Fe). Monoclinic (Cc) and
 Tetragonal (P43) Polymorphs Templated by Chlorine-Centered Cl(Bi2Cs)
 Acentric Units
;
_journal_name_full 'Inorganic Chemistry'
_journal_page_first 9723
_journal_page_last 9729
_journal_paper_doi 10.1021/ic3010129
_journal_volume 51
_journal_year 2012
_chemical_absolute_configuration unk
_chemical_formula_sum 'Bi2 Cl Cs3 K Mn4 O24 P6'
_chemical_formula_weight 1680.82
_chemical_name_systematic
; 
 ? 
;
_space_group_IT_number 78
_symmetry_cell_setting tetragonal
_symmetry_space_group_name_Hall 'P 4cw'
_symmetry_space_group_name_H-M 'P 43'
_atom_sites_solution_hydrogens none
_atom_sites_solution_primary direct
_atom_sites_solution_secondary difmap
_audit_creation_method SHELXL-97
_cell_angle_alpha 90.00
_cell_angle_beta 90.00
_cell_angle_gamma 90.00
_cell_formula_units_Z 4
_cell_length_a 12.2098(17)
_cell_length_b 12.2098(17)
_cell_length_c 17.848(4)
_cell_measurement_reflns_used 4689
_cell_measurement_temperature 293(2)
_cell_measurement_theta_max 25.00
_cell_measurement_theta_min 2.02
_cell_volume 2660.8(8)
_computing_cell_refinement 'Bruker XSCANS'
_computing_data_collection 'Bruker XSCANS'
_computing_data_reduction 'Bruker SHELXTL'
_computing_molecular_graphics 'Bruker SHELXTL'
_computing_publication_material 'Bruker SHELXTL'
_computing_structure_refinement 'SHELXL-97 (Sheldrick, 1997)'
_computing_structure_solution 'SHELXS-97 (Sheldrick, 1990)'
_diffrn_ambient_temperature 293(2)
_diffrn_measured_fraction_theta_full 0.999
_diffrn_measured_fraction_theta_max 0.999
_diffrn_measurement_device_type 'Bruker P4'
_diffrn_measurement_method '\w scans'
_diffrn_radiation_monochromator graphite
_diffrn_radiation_source 'fine-focus sealed tube'
_diffrn_radiation_type MoK\a
_diffrn_radiation_wavelength 0.71073
_diffrn_reflns_av_R_equivalents 0.0747
_diffrn_reflns_av_sigmaI/netI 0.0617
_diffrn_reflns_limit_h_max 14
_diffrn_reflns_limit_h_min -13
_diffrn_reflns_limit_k_max 14
_diffrn_reflns_limit_k_min -14
_diffrn_reflns_limit_l_max 21
_diffrn_reflns_limit_l_min -21
_diffrn_reflns_number 22984
_diffrn_reflns_theta_full 25.00
_diffrn_reflns_theta_max 25.00
_diffrn_reflns_theta_min 2.02
_exptl_absorpt_coefficient_mu 19.782
_exptl_absorpt_correction_T_max 0.2000
_exptl_absorpt_correction_T_min 0.1170
_exptl_absorpt_correction_type multi-scan
_exptl_absorpt_process_details 'REQAB, CrystalClear'
_exptl_crystal_colour 'dark blue'
_exptl_crystal_density_diffrn 4.196
_exptl_crystal_description chunk
_exptl_crystal_F_000 2996
_exptl_crystal_size_max 0.22
_exptl_crystal_size_mid 0.19
_exptl_crystal_size_min 0.14
_refine_diff_density_max 3.034
_refine_diff_density_min -2.026
_refine_diff_density_rms 0.328
_refine_ls_abs_structure_details 'Flack H D (1983), Acta Cryst. A39, 876-881'
_refine_ls_abs_structure_Flack -0.013(8)
_refine_ls_extinction_method none
_refine_ls_goodness_of_fit_ref 1.119
_refine_ls_hydrogen_treatment none
_refine_ls_matrix_type full
_refine_ls_number_parameters 345
_refine_ls_number_reflns 4689
_refine_ls_number_restraints 1
_refine_ls_restrained_S_all 1.119
_refine_ls_R_factor_all 0.0573
_refine_ls_R_factor_gt 0.0528
_refine_ls_shift/su_max 0.000
_refine_ls_shift/su_mean 0.000
_refine_ls_structure_factor_coef Fsqd
_refine_ls_weighting_details 'calc w=1/[\s^2^(Fo^2^)+(0.0672P)^2^+11.0070P] where P=(Fo^2^+2Fc^2^)/3'
_refine_ls_weighting_scheme calc
_refine_ls_wR_factor_gt 0.1335
_refine_ls_wR_factor_ref 0.1380
_reflns_number_gt 4370
_reflns_number_total 4689
_reflns_threshold_expression >2sigma(I)
_cod_data_source_file ic3010129_si_003_2.cif
_cod_data_source_block beta-Cs3KBi2Mn4(PO4)6Cl
_cod_original_cell_volume 2660.7(8)
_cod_database_code 4330344

loop_
_symmetry_equiv_pos_as_xyz
'x, y, z'
'-x, -y, z+1/2'
'-y, x, z+3/4'
'y, -x, z+1/4'

loop_
_atom_site_label
_atom_site_type_symbol
_atom_site_fract_x
_atom_site_fract_y
_atom_site_fract_z
_atom_site_U_iso_or_equiv
_atom_site_adp_type
_atom_site_occupancy
_atom_site_symmetry_multiplicity
_atom_site_calc_flag
Bi1 Bi 0.87738(7) 0.86038(6) 0.01806(4) 0.0297(2) Uani 1 1 d
Bi2 Bi 0.12956(6) 0.60526(6) 0.50122(4) 0.02635(19) Uani 1 1 d
Cs1 Cs 0.37274(13) 1.36880(13) 0.61868(10) 0.0479(4) Uani 1 1 d
Cs2 Cs 0.87714(13) 0.69531(16) 0.65473(10) 0.0530(4) Uani 1 1 d
Cs3 Cs 0.63911(14) 0.85747(16) 0.36028(10) 0.0522(4) Uani 1 1 d
K1 K 1.1246(3) 0.9741(4) 0.1490(3) 0.0295(10) Uani 1 1 d
Cl1 Cl 0.3716(4) 0.9171(6) 0.7491(4) 0.0526(15) Uani 1 1 d
Mn1 Mn 0.6261(2) 0.6109(2) 0.54132(18) 0.0250(6) Uani 1 1 d
Mn2 Mn 0.3706(2) 1.0128(2) 0.61122(17) 0.0204(6) Uani 1 1 d
Mn3 Mn 0.36919(19) 0.73610(19) 0.62038(13) 0.0096(4) Uani 1 1 d
Mn4 Mn 0.1320(2) 0.3769(2) 0.78979(18) 0.0241(6) Uani 1 1 d
P1 P 0.8717(4) 0.8667(4) -0.1737(3) 0.0186(10) Uani 1 1 d
P2 P 0.5894(4) 0.6010(4) 0.7112(3) 0.0247(10) Uani 1 1 d
P3 P 0.8548(4) 0.5907(4) 0.4427(3) 0.0225(10) Uani 1 1 d
P4 P 0.8463(4) 0.8520(4) 0.1949(3) 0.0250(10) Uani 1 1 d
P5 P 0.1604(5) 0.5997(5) 0.6997(3) 0.0326(12) Uani 1 1 d
P6 P -0.1255(4) 0.3968(4) 0.8149(3) 0.0240(11) Uani 1 1 d
O1 O 0.6278(14) 0.7709(11) 0.5207(9) 0.041(4) Uani 1 1 d
O2 O 0.9448(12) 0.6100(16) 0.4993(9) 0.046(4) Uani 1 1 d
O3 O 0.9695(13) 0.9031(13) -0.2193(9) 0.040(4) Uani 1 1 d
O4 O 0.7778(11) 0.8990(13) -0.2250(10) 0.041(4) Uani 1 1 d
O5 O 0.1039(17) 0.5758(17) 0.6295(12) 0.063(5) Uiso 1 1 d
O6 O 0.9460(14) 0.8349(14) 0.1455(9) 0.044(4) Uani 1 1 d
O7 O 0.8656(14) 0.9383(14) 0.2549(11) 0.046(4) Uiso 1 1 d
O8 O 0.1237(14) 0.6784(12) 0.3830(8) 0.038(4) Uani 1 1 d
O9 O 0.7545(15) 0.8795(15) 0.1392(10) 0.053(5) Uani 1 1 d
O10 O 0.4830(12) 0.8752(12) 0.5918(9) 0.038(4) Uani 1 1 d
O11 O 0.7513(11) 0.5505(13) 0.4808(10) 0.043(4) Uani 1 1 d
O12 O 0.6578(15) 0.6648(15) 0.7677(10) 0.053(5) Uani 1 1 d
O13 O 0.8329(12) 0.6856(14) 0.3968(9) 0.040(4) Uani 1 1 d
O14 O 0.6605(14) 0.5586(13) 0.6479(9) 0.041(4) Uani 1 1 d
O15 O 0.8865(15) 0.5085(15) 0.3772(10) 0.051(4) Uani 1 1 d
O16 O 0.8091(15) 0.7462(12) 0.2363(8) 0.044(4) Uani 1 1 d
O17 O 0.2558(18) 0.6792(19) 0.6940(13) 0.070(6) Uiso 1 1 d
O18 O 0.4939(14) 0.5345(12) 0.5021(11) 0.051(5) Uani 1 1 d
O19 O 0.2537(11) 0.8745(13) 0.5898(9) 0.038(4) Uani 1 1 d
O20 O 0.8677(12) 0.9324(12) -0.1007(8) 0.032(3) Uiso 1 1 d
O21 O -0.0297(11) 0.3709(14) 0.7647(9) 0.042(4) Uani 1 1 d
O22 O 0.2014(14) 0.4890(13) 0.7340(9) 0.044(4) Uani 1 1 d
O23 O 0.0790(14) 0.6509(15) 0.7493(10) 0.051(5) Uani 1 1 d
O24 O 0.5053(17) 0.6805(17) 0.6770(12) 0.061(5) Uiso 1 1 d

loop_
_atom_site_aniso_label
_atom_site_aniso_U_11
_atom_site_aniso_U_22
_atom_site_aniso_U_33
_atom_site_aniso_U_23
_atom_site_aniso_U_13
_atom_site_aniso_U_12
Bi1 0.0410(4) 0.0210(4) 0.0270(4) 0.0012(3) 0.0079(3) 0.0008(3)
Bi2 0.0291(4) 0.0213(3) 0.0287(4) -0.0028(3) -0.0002(3) -0.0007(3)
Cs1 0.0475(9) 0.0451(8) 0.0513(10) 0.0075(7) 0.0066(7) 0.0033(7)
Cs2 0.0392(8) 0.0700(11) 0.0499(9) -0.0193(8) -0.0015(7) -0.0015(7)
Cs3 0.0486(9) 0.0705(11) 0.0374(8) 0.0081(8) 0.0040(7) 0.0036(8)
K1 0.0167(18) 0.036(2) 0.036(2) -0.023(2) 0.0010(16) -0.0045(16)
Cl1 0.029(3) 0.070(4) 0.059(4) -0.003(4) -0.001(3) 0.004(3)
Mn1 0.0205(14) 0.0283(15) 0.0261(16) -0.0008(12) 0.0012(12) 0.0017(11)
Mn2 0.0113(12) 0.0157(13) 0.0341(15) 0.0080(11) -0.0049(11) -0.0020(9)
Mn3 0.0061(10) 0.0123(11) 0.0103(12) 0.0014(9) -0.0041(8) 0.0035(8)
Mn4 0.0221(14) 0.0213(15) 0.0290(16) 0.0039(12) 0.0056(12) 0.0048(11)
P1 0.015(2) 0.024(2) 0.017(2) 0.0024(19) 0.0012(17) 0.0027(17)
P2 0.026(3) 0.024(2) 0.024(2) 0.004(2) -0.004(2) -0.001(2)
P3 0.015(2) 0.025(2) 0.027(2) -0.003(2) 0.0030(19) 0.0006(18)
P4 0.026(2) 0.024(2) 0.026(3) 0.001(2) 0.003(2) -0.0029(19)
P5 0.040(3) 0.031(3) 0.027(3) 0.010(2) 0.011(2) 0.008(2)
P6 0.023(2) 0.025(3) 0.024(3) 0.000(2) 0.0004(19) -0.0030(19)
O1 0.066(11) 0.022(7) 0.036(9) -0.011(6) 0.003(8) -0.007(7)
O2 0.027(8) 0.081(12) 0.030(8) 0.005(9) -0.007(7) -0.002(8)
O3 0.036(8) 0.051(10) 0.034(8) 0.002(7) 0.012(7) 0.015(7)
O4 0.018(7) 0.049(9) 0.057(10) 0.019(8) -0.020(7) -0.002(6)
O6 0.049(10) 0.053(10) 0.030(9) 0.006(7) 0.001(7) 0.005(8)
O8 0.068(11) 0.029(7) 0.017(7) 0.001(6) -0.006(7) 0.003(7)
O9 0.050(10) 0.061(11) 0.046(10) 0.003(9) -0.010(8) -0.004(9)
O10 0.034(8) 0.028(7) 0.051(10) 0.010(7) -0.002(7) -0.003(6)
O11 0.015(7) 0.049(10) 0.065(12) -0.015(8) 0.013(7) -0.001(6)
O12 0.069(11) 0.059(11) 0.030(9) -0.015(8) -0.028(9) -0.016(10)
O13 0.031(8) 0.063(10) 0.027(8) -0.012(7) 0.012(6) 0.004(7)
O14 0.048(9) 0.036(8) 0.040(9) 0.000(7) 0.001(7) 0.004(7)
O15 0.050(10) 0.056(11) 0.046(10) -0.021(9) 0.009(8) -0.011(8)
O16 0.068(11) 0.031(8) 0.031(9) 0.014(6) 0.025(8) 0.011(7)
O18 0.052(10) 0.038(8) 0.061(11) 0.015(9) -0.038(9) -0.015(8)
O19 0.020(7) 0.041(9) 0.052(10) 0.009(7) -0.001(7) 0.003(6)
O21 0.021(7) 0.063(10) 0.042(9) -0.012(8) 0.017(7) -0.006(7)
O22 0.053(10) 0.035(8) 0.045(10) 0.010(7) 0.019(8) 0.019(7)
O23 0.055(10) 0.065(11) 0.034(8) 0.027(8) 0.017(8) 0.031(9)

loop_
_atom_type_symbol
_atom_type_description
_atom_type_scat_dispersion_real
_atom_type_scat_dispersion_imag
_atom_type_scat_source
O O 0.0106 0.0060 'International Tables Vol C Tables 4.2.6.8 and 6.1.1.4'
P P 0.1023 0.0942 'International Tables Vol C Tables 4.2.6.8 and 6.1.1.4'
Cl Cl 0.1484 0.1585 'International Tables Vol C Tables 4.2.6.8 and 6.1.1.4'
K K 0.2009 0.2494 'International Tables Vol C Tables 4.2.6.8 and 6.1.1.4'
Mn Mn 0.3368 0.7283 'International Tables Vol C Tables 4.2.6.8 and 6.1.1.4'
Cs Cs -0.3680 2.1192 'International Tables Vol C Tables 4.2.6.8 and 6.1.1.4'
Bi Bi -4.1077 10.2566 'International Tables Vol C Tables 4.2.6.8 and 6.1.1.4'

loop_
_geom_angle_atom_site_label_1
_geom_angle_atom_site_label_2
_geom_angle_atom_site_label_3
_geom_angle
_geom_angle_site_symmetry_1
_geom_angle_site_symmetry_3
O3 Bi1 O7 80.5(6) 4_575 3_754
O3 Bi1 O20 74.3(6) 4_575 .
O7 Bi1 O20 86.8(6) 3_754 .
O3 Bi1 O6 88.5(6) 4_575 .
O7 Bi1 O6 76.0(6) 3_754 .
O20 Bi1 O6 157.6(5) . .
O3 Bi1 O9 84.9(6) 4_575 .
O7 Bi1 O9 130.3(6) 3_754 .
O20 Bi1 O9 133.8(5) . .
O6 Bi1 O9 56.2(5) . .
O3 Bi1 Cl1 161.8(5) 4_575 4_564
O7 Bi1 Cl1 81.3(4) 3_754 4_564
O20 Bi1 Cl1 106.0(4) . 4_564
O6 Bi1 Cl1 85.8(4) . 4_564
O9 Bi1 Cl1 106.1(4) . 4_564
O3 Bi1 P4 86.8(5) 4_575 .
O7 Bi1 P4 102.8(5) 3_754 .
O20 Bi1 P4 157.2(4) . .
O6 Bi1 P4 27.5(4) . .
O9 Bi1 P4 28.7(4) . .
Cl1 Bi1 P4 96.00(18) 4_564 .
O3 Bi1 K1 59.5(5) 4_575 .
O7 Bi1 K1 46.5(5) 3_754 .
O20 Bi1 K1 116.0(4) . .
O6 Bi1 K1 41.7(4) . .
O9 Bi1 K1 85.5(4) . .
Cl1 Bi1 K1 106.11(16) 4_564 .
P4 Bi1 K1 61.88(12) . .
O3 Bi1 K1 41.1(4) 4_575 3_754
O7 Bi1 K1 60.3(4) 3_754 3_754
O20 Bi1 K1 43.4(4) . 3_754
O6 Bi1 K1 114.5(4) . 3_754
O9 Bi1 K1 125.6(4) . 3_754
Cl1 Bi1 K1 127.63(16) 4_564 3_754
P4 Bi1 K1 124.70(11) . 3_754
K1 Bi1 K1 73.28(3) . 3_754
O3 Bi1 Cs2 53.7(5) 4_575 4_574
O7 Bi1 Cs2 115.8(4) 3_754 4_574
O20 Bi1 Cs2 43.1(4) . 4_574
O6 Bi1 Cs2 134.0(4) . 4_574
O9 Bi1 Cs2 91.4(4) . 4_574
Cl1 Bi1 Cs2 138.15(16) 4_564 4_574
P4 Bi1 Cs2 114.84(10) . 4_574
K1 Bi1 Cs2 113.04(7) . 4_574
K1 Bi1 Cs2 55.55(7) 3_754 4_574
O3 Bi1 Cs1 131.9(4) 4_575 2_674
O7 Bi1 Cs1 137.0(4) 3_754 2_674
O20 Bi1 Cs1 124.7(4) . 2_674
O6 Bi1 Cs1 77.5(4) . 2_674
O9 Bi1 Cs1 49.1(4) . 2_674
Cl1 Bi1 Cs1 63.46(15) 4_564 2_674
P4 Bi1 Cs1 60.31(10) . 2_674
K1 Bi1 Cs1 119.06(7) . 2_674
K1 Bi1 Cs1 162.57(7) 3_754 2_674
Cs2 Bi1 Cs1 107.03(4) 4_574 2_674
O3 Bi1 Cs3 116.2(5) 4_575 3_754
O7 Bi1 Cs3 48.9(4) 3_754 3_754
O20 Bi1 Cs3 126.9(4) . 3_754
O6 Bi1 Cs3 48.7(4) . 3_754
O9 Bi1 Cs3 99.3(4) . 3_754
Cl1 Bi1 Cs3 48.58(15) 4_564 3_754
P4 Bi1 Cs3 72.85(10) . 3_754
K1 Bi1 Cs3 57.55(7) . 3_754
K1 Bi1 Cs3 109.17(7) 3_754 3_754
Cs2 Bi1 Cs3 164.72(4) 4_574 3_754
Cs1 Bi1 Cs3 88.24(4) 2_674 3_754
O4 Bi2 O2 79.5(7) 3_655 1_455
O4 Bi2 O8 78.3(6) 3_655 .
O2 Bi2 O8 86.8(6) 1_455 .
O4 Bi2 O5 86.4(7) 3_655 .
O2 Bi2 O5 83.4(7) 1_455 .
O8 Bi2 O5 163.1(6) . .
O4 Bi2 O12 83.9(6) 3_655 3_654
O2 Bi2 O12 163.3(6) 1_455 3_654
O8 Bi2 O12 92.2(6) . 3_654
O5 Bi2 O12 93.3(6) . 3_654
O4 Bi2 Cl1 157.0(5) 3_655 3_654
O2 Bi2 Cl1 80.2(5) 1_455 3_654
O8 Bi2 Cl1 111.3(4) . 3_654
O5 Bi2 Cl1 80.5(5) . 3_654
O12 Bi2 Cl1 115.5(4) 3_654 3_654
O4 Bi2 K1 41.9(4) 3_655 4_475
O2 Bi2 K1 61.6(5) 1_455 4_475
O8 Bi2 K1 44.2(4) . 4_475
O5 Bi2 K1 118.9(5) . 4_475
O12 Bi2 K1 106.8(4) 3_654 4_475
Cl1 Bi2 K1 132.27(17) 3_654 4_475
O4 Bi2 Cs2 60.7(5) 3_655 1_455
O2 Bi2 Cs2 44.1(4) 1_455 1_455
O8 Bi2 Cs2 117.9(4) . 1_455
O5 Bi2 Cs2 46.7(5) . 1_455
O12 Bi2 Cs2 124.0(3) 3_654 1_455
Cl1 Bi2 Cs2 96.87(15) 3_654 1_455
K1 Bi2 Cs2 75.61(8) 4_475 1_455
O4 Bi2 Cs2 53.9(5) 3_655 3_654
O2 Bi2 Cs2 118.1(5) 1_455 3_654
O8 Bi2 Cs2 49.3(4) . 3_654
O5 Bi2 Cs2 125.2(5) . 3_654
O12 Bi2 Cs2 51.5(4) 3_654 3_654
Cl1 Bi2 Cs2 147.95(15) 3_654 3_654
K1 Bi2 Cs2 56.50(7) 4_475 3_654
Cs2 Bi2 Cs2 114.62(5) 1_455 3_654
O4 Bi2 Cs1 128.1(4) 3_655 1_545
O2 Bi2 Cs1 131.5(4) 1_455 1_545
O8 Bi2 Cs1 132.7(4) . 1_545
O5 Bi2 Cs1 63.1(5) . 1_545
O12 Bi2 Cs1 59.1(4) 3_654 1_545
Cl1 Bi2 Cs1 61.40(16) 3_654 1_545
K1 Bi2 Cs1 165.71(7) 4_475 1_545
Cs2 Bi2 Cs1 109.41(4) 1_455 1_545
Cs2 Bi2 Cs1 110.02(4) 3_654 1_545
O18 Cs1 O22 114.3(4) 1_565 1_565
O18 Cs1 O11 111.4(4) 1_565 4_575
O22 Cs1 O11 103.7(4) 1_565 4_575
O18 Cs1 O16 163.3(4) 1_565 2_675
O22 Cs1 O16 51.3(4) 1_565 2_675
O11 Cs1 O16 82.5(4) 4_575 2_675
O18 Cs1 O9 145.5(4) 1_565 2_675
O22 Cs1 O9 92.3(4) 1_565 2_675
O11 Cs1 O9 80.8(4) 4_575 2_675
O16 Cs1 O9 42.6(4) 2_675 2_675
O18 Cs1 O17 75.9(5) 1_565 3_664
O22 Cs1 O17 128.7(5) 1_565 3_664
O11 Cs1 O17 119.3(5) 4_575 3_664
O16 Cs1 O17 105.9(4) 2_675 3_664
O9 Cs1 O17 70.2(5) 2_675 3_664
O18 Cs1 O18 83.2(2) 1_565 4_575
O22 Cs1 O18 73.7(4) 1_565 4_575
O11 Cs1 O18 55.3(3) 4_575 4_575
O16 Cs1 O18 98.5(4) 2_675 4_575
O9 Cs1 O18 127.1(4) 2_675 4_575
O17 Cs1 O18 154.2(5) 3_664 4_575
O18 Cs1 O15 111.3(5) 1_565 4_575
O22 Cs1 O15 131.8(4) 1_565 4_575
O11 Cs1 O15 43.3(4) 4_575 4_575
O16 Cs1 O15 85.1(4) 2_675 4_575
O9 Cs1 O15 55.1(4) 2_675 4_575
O17 Cs1 O15 76.9(5) 3_664 4_575
O18 Cs1 O15 97.3(4) 4_575 4_575
O18 Cs1 O22 73.2(4) 1_565 3_664
O22 Cs1 O22 167.9(4) 1_565 3_664
O11 Cs1 O22 81.0(4) 4_575 3_664
O16 Cs1 O22 119.5(3) 2_675 3_664
O9 Cs1 O22 77.3(4) 2_675 3_664
O17 Cs1 O22 41.9(4) 3_664 3_664
O18 Cs1 O22 117.5(4) 4_575 3_664
O15 Cs1 O22 45.9(4) 4_575 3_664
O18 Cs1 P2 22.3(3) 1_565 3_664
O22 Cs1 P2 101.3(3) 1_565 3_664
O11 Cs1 P2 133.6(3) 4_575 3_664
O16 Cs1 P2 142.3(3) 2_675 3_664
O9 Cs1 P2 136.4(3) 2_675 3_664
O17 Cs1 P2 69.0(4) 3_664 3_664
O18 Cs1 P2 96.4(3) 4_575 3_664
O15 Cs1 P2 126.9(3) 4_575 3_664
O22 Cs1 P2 82.6(3) 3_664 3_664
O18 Cs1 P5 82.8(3) 1_565 3_664
O22 Cs1 P5 145.0(4) 1_565 3_664
O11 Cs1 P5 96.9(3) 4_575 3_664
O16 Cs1 P5 105.3(3) 2_675 3_664
O9 Cs1 P5 63.3(3) 2_675 3_664
O17 Cs1 P5 22.4(4) 3_664 3_664
O18 Cs1 P5 140.7(3) 4_575 3_664
O15 Cs1 P5 55.0(3) 4_575 3_664
O22 Cs1 P5 23.3(2) 3_664 3_664
P2 Cs1 P5 83.59(12) 3_664 3_664
O18 Cs1 P4 158.7(3) 1_565 2_675
O22 Cs1 P4 70.4(3) 1_565 2_675
O11 Cs1 P4 86.3(3) 4_575 2_675
O16 Cs1 P4 22.0(2) 2_675 2_675
O9 Cs1 P4 21.9(3) 2_675 2_675
O17 Cs1 P4 85.2(4) 3_664 2_675
O18 Cs1 P4 117.5(3) 4_575 2_675
O15 Cs1 P4 73.0(3) 4_575 2_675
O22 Cs1 P4 99.1(3) 3_664 2_675
P2 Cs1 P4 139.28(11) 3_664 2_675
P5 Cs1 P4 83.32(12) 3_664 2_675
O23 Cs2 O2 102.9(4) 1_655 .
O23 Cs2 O14 127.8(5) 1_655 .
O2 Cs2 O14 90.6(4) . .
O23 Cs2 O20 62.3(4) 1_655 3_755
O2 Cs2 O20 90.0(4) . 3_755
O14 Cs2 O20 169.3(4) . 3_755
O23 Cs2 O5 44.4(5) 1_655 1_655
O2 Cs2 O5 58.7(5) . 1_655
O14 Cs2 O5 119.2(5) . 1_655
O20 Cs2 O5 69.9(5) 3_755 1_655
O23 Cs2 O8 141.3(5) 1_655 4_565
O2 Cs2 O8 108.5(4) . 4_565
O14 Cs2 O8 74.4(4) . 4_565
O20 Cs2 O8 95.3(4) 3_755 4_565
O5 Cs2 O8 159.2(5) 1_655 4_565
O23 Cs2 O19 59.6(4) 1_655 4_565
O2 Cs2 O19 162.1(4) . 4_565
O14 Cs2 O19 97.4(4) . 4_565
O20 Cs2 O19 85.0(4) 3_755 4_565
O5 Cs2 O19 103.5(5) 1_655 4_565
O8 Cs2 O19 89.1(4) 4_565 4_565
O23 Cs2 O12 107.0(4) 1_655 .
O2 Cs2 O12 135.6(4) . .
O14 Cs2 O12 45.0(4) . .
O20 Cs2 O12 132.9(4) 3_755 .
O5 Cs2 O12 136.9(5) 1_655 .
O8 Cs2 O12 64.0(4) 4_565 .
O19 Cs2 O12 54.9(4) 4_565 .
O23 Cs2 O4 93.9(4) 1_655 1_556
O2 Cs2 O4 152.4(4) . 1_556
O14 Cs2 O4 96.3(4) . 1_556
O20 Cs2 O4 78.4(4) 3_755 1_556
O5 Cs2 O4 135.9(4) 1_655 1_556
O8 Cs2 O4 48.9(3) 4_565 1_556
O19 Cs2 O4 42.5(3) 4_565 1_556
O12 Cs2 O4 55.7(4) . 1_556
O23 Cs2 O3 61.4(4) 1_655 1_556
O2 Cs2 O3 136.3(4) . 1_556
O14 Cs2 O3 132.1(4) . 1_556
O20 Cs2 O3 46.3(4) 3_755 1_556
O5 Cs2 O3 98.1(5) 1_655 1_556
O8 Cs2 O3 80.3(4) 4_565 1_556
O19 Cs2 O3 41.7(3) 4_565 1_556
O12 Cs2 O3 87.3(3) . 1_556
O4 Cs2 O3 38.7(3) 1_556 1_556
O23 Cs2 P1 69.9(4) 1_655 1_556
O2 Cs2 P1 160.1(3) . 1_556
O14 Cs2 P1 108.5(3) . 1_556
O20 Cs2 P1 70.1(3) 3_755 1_556
O5 Cs2 P1 113.2(4) 1_655 1_556
O8 Cs2 P1 72.9(3) 4_565 1_556
O19 Cs2 P1 23.7(2) 4_565 1_556
O12 Cs2 P1 63.6(3) . 1_556
O4 Cs2 P1 24.1(2) 1_556 1_556
O3 Cs2 P1 23.9(2) 1_556 1_556
O23 Cs2 O4 78.4(4) 1_655 3_755
O2 Cs2 O4 48.2(4) . 3_755
O14 Cs2 O4 137.8(4) . 3_755
O20 Cs2 O4 41.8(3) 3_755 3_755
O5 Cs2 O4 52.6(4) 1_655 3_755
O8 Cs2 O4 106.6(3) 4_565 3_755
O19 Cs2 O4 124.6(3) 4_565 3_755
O12 Cs2 O4 170.1(4) . 3_755
O4 Cs2 O4 116.3(4) 1_556 3_755
O3 Cs2 O4 88.1(3) 1_556 3_755
P1 Cs2 O4 112.0(2) 1_556 3_755
O1 Cs3 O21 46.8(4) . 3_664
O1 Cs3 O13 67.6(4) . .
O21 Cs3 O13 98.0(4) 3_664 .
O1 Cs3 O16 120.7(4) . .
O21 Cs3 O16 143.4(5) 3_664 .
O13 Cs3 O16 53.9(4) . .
O1 Cs3 Cl1 145.7(3) . 2_674
O21 Cs3 Cl1 99.1(3) 3_664 2_674
O13 Cs3 Cl1 132.3(3) . 2_674
O16 Cs3 Cl1 88.1(3) . 2_674
O1 Cs3 O6 95.8(4) . 4_575
O21 Cs3 O6 63.5(4) 3_664 4_575
O13 Cs3 O6 84.7(4) . 4_575
O16 Cs3 O6 88.4(4) . 4_575
Cl1 Cs3 O6 64.5(3) 2_674 4_575
O1 Cs3 O14 63.1(4) . 3_654
O21 Cs3 O14 96.3(4) 3_664 3_654
O13 Cs3 O14 91.2(4) . 3_654
O16 Cs3 O14 106.2(4) . 3_654
Cl1 Cs3 O14 130.3(3) 2_674 3_654
O6 Cs3 O14 158.4(4) 4_575 3_654
O1 Cs3 O7 129.7(5) . .
O21 Cs3 O7 112.8(4) 3_664 .
O13 Cs3 O7 73.2(4) . .
O16 Cs3 O7 42.4(4) . .
Cl1 Cs3 O7 59.1(3) 2_674 .
O6 Cs3 O7 49.5(4) 4_575 .
O14 Cs3 O7 148.4(4) 3_654 .
O1 Cs3 O11 117.3(4) . 3_654
O21 Cs3 O11 136.5(4) 3_664 3_654
O13 Cs3 O11 112.0(4) . 3_654
O16 Cs3 O11 79.8(4) . 3_654
Cl1 Cs3 O11 83.7(3) 2_674 3_654
O6 Cs3 O11 146.4(4) 4_575 3_654
O14 Cs3 O11 54.1(4) 3_654 3_654
O7 Cs3 O11 105.8(4) . 3_654
O1 Cs3 P6 23.8(3) . 3_664
O21 Cs3 P6 23.7(3) 3_664 3_664
O13 Cs3 P6 85.6(3) . 3_664
O16 Cs3 P6 139.2(3) . 3_664
Cl1 Cs3 P6 121.93(16) 2_674 3_664
O6 Cs3 P6 82.1(3) 4_575 3_664
O14 Cs3 P6 76.4(3) 3_654 3_664
O7 Cs3 P6 127.8(3) . 3_664
O11 Cs3 P6 126.4(3) 3_654 3_664
O1 Cs3 O2 123.5(4) . 3_654
O21 Cs3 O2 108.1(4) 3_664 3_654
O13 Cs3 O2 151.4(4) . 3_654
O16 Cs3 O2 105.6(4) . 3_654
Cl1 Cs3 O2 55.6(3) 2_674 3_654
O6 Cs3 O2 117.2(4) 4_575 3_654
O14 Cs3 O2 74.8(4) 3_654 3_654
O7 Cs3 O2 106.0(4) . 3_654
O11 Cs3 O2 39.7(3) 3_654 3_654
P6 Cs3 O2 114.0(3) 3_664 3_654
O1 Cs3 P4 137.3(3) . .
O21 Cs3 P4 135.4(3) 3_664 .
O13 Cs3 P4 70.4(3) . .
O16 Cs3 P4 23.3(3) . .
Cl1 Cs3 P4 66.14(14) 2_674 .
O6 Cs3 P4 72.5(3) 4_575 .
O14 Cs3 P4 125.9(3) 3_654 .
O7 Cs3 P4 23.0(3) . .
O11 Cs3 P4 85.6(3) 3_654 .
P6 Cs3 P4 146.20(12) 3_664 .
O2 Cs3 P4 97.5(3) 3_654 .
O6 K1 O13 105.4(5) . 3_754
O6 K1 O4 130.7(5) . 2_775
O13 K1 O4 90.0(5) 3_754 2_775
O6 K1 O7 60.4(5) . 3_754
O13 K1 O7 86.0(5) 3_754 3_754
O4 K1 O7 168.9(5) 2_775 3_754
O6 K1 O3 91.3(5) . 2_775
O13 K1 O3 127.8(5) 3_754 2_775
O4 K1 O3 46.0(4) 2_775 2_775
O7 K1 O3 142.4(5) 3_754 2_775
O6 K1 O8 173.3(5) . 3_764
O13 K1 O8 73.9(5) 3_754 3_764
O4 K1 O8 56.0(4) 2_775 3_764
O7 K1 O8 112.9(5) 3_754 3_764
O3 K1 O8 94.4(4) 2_775 3_764
O6 K1 O20 77.4(4) . 4_575
O13 K1 O20 177.1(4) 3_754 4_575
O4 K1 O20 88.7(4) 2_775 4_575
O7 K1 O20 94.9(4) 3_754 4_575
O3 K1 O20 52.3(4) 2_775 4_575
O8 K1 O20 103.3(4) 3_764 4_575
O6 K1 P1 110.5(4) . 2_775
O13 K1 P1 108.3(4) 3_754 2_775
O4 K1 P1 23.1(3) 2_775 2_775
O7 K1 P1 165.2(4) 3_754 2_775
O3 K1 P1 23.1(3) 2_775 2_775
O8 K1 P1 75.9(3) 3_764 2_775
O20 K1 P1 71.1(3) 4_575 2_775
O6 K1 P4 19.7(3) . .
O13 K1 P4 119.1(3) 3_754 .
O4 K1 P4 113.5(3) 2_775 .
O7 K1 P4 77.4(4) 3_754 .
O3 K1 P4 71.7(3) 2_775 .
O8 K1 P4 164.9(3) 3_764 .
O20 K1 P4 63.8(3) 4_575 .
P1 K1 P4 91.87(14) 2_775 .
O6 K1 P3 118.9(4) . 3_754
O13 K1 P3 18.6(3) 3_754 3_754
O4 K1 P3 71.5(3) 2_775 3_754
O7 K1 P3 103.8(4) 3_754 3_754
O3 K1 P3 112.0(3) 2_775 3_754
O8 K1 P3 62.0(3) 3_764 3_754
O20 K1 P3 159.6(3) 4_575 3_754
P1 K1 P3 90.83(14) 2_775 3_754
P4 K1 P3 127.98(17) . 3_754
O6 K1 Mn4 114.2(4) . 4_664
O13 K1 Mn4 32.3(3) 3_754 4_664
O4 K1 Mn4 103.6(3) 2_775 4_664
O7 K1 Mn4 67.9(3) 3_754 4_664
O3 K1 Mn4 149.6(3) 2_775 4_664
O8 K1 Mn4 61.5(3) 3_764 4_664
O20 K1 Mn4 146.0(3) 4_575 4_664
P1 K1 Mn4 126.49(14) 2_775 4_664
P4 K1 Mn4 133.56(14) . 4_664
P3 K1 Mn4 41.93(10) 3_754 4_664
O6 K1 Cs2 127.7(4) . 2_774
O13 K1 Cs2 127.0(3) 3_754 2_774
O4 K1 Cs2 57.5(4) 2_775 2_774
O7 K1 Cs2 117.6(4) 3_754 2_774
O3 K1 Cs2 58.8(3) 2_775 2_774
O8 K1 Cs2 53.5(3) 3_764 2_774
O20 K1 Cs2 50.3(3) 4_575 2_774
P1 K1 Cs2 57.00(10) 2_775 2_774
P4 K1 Cs2 112.47(13) . 2_774
P3 K1 Cs2 112.21(12) 3_754 2_774
Mn4 K1 Cs2 110.59(12) 4_664 2_774
Mn2 Cl1 Bi1 100.0(2) . 3_655
Mn2 Cl1 Bi2 95.8(2) . 4_565
Bi1 Cl1 Bi2 157.7(3) 3_655 4_565
Mn2 Cl1 Cs3 100.4(2) . 2_675
Bi1 Cl1 Cs3 91.70(18) 3_655 2_675
Bi2 Cl1 Cs3 100.89(19) 4_565 2_675
Mn2 Cl1 Cs1 146.5(3) . 4_465
Bi1 Cl1 Cs1 77.75(17) 3_655 4_465
Bi2 Cl1 Cs1 80.43(16) 4_565 4_465
Cs3 Cl1 Cs1 113.1(2) 2_675 4_465
O18 Mn1 O1 113.8(7) . .
O18 Mn1 O11 104.8(8) . .
O1 Mn1 O11 104.7(7) . .
O18 Mn1 O14 110.2(7) . .
O1 Mn1 O14 118.4(7) . .
O11 Mn1 O14 103.2(7) . .
O18 Mn1 Cs2 164.6(5) . .
O1 Mn1 Cs2 79.9(5) . .
O11 Mn1 Cs2 76.9(5) . .
O14 Mn1 Cs2 55.1(5) . .
O18 Mn1 Cs1 55.6(6) . 3_754
O1 Mn1 Cs1 122.7(5) . 3_754
O11 Mn1 Cs1 49.2(5) . 3_754
O14 Mn1 Cs1 117.3(4) . 3_754
Cs2 Mn1 Cs1 124.01(8) . 3_754
O18 Mn1 Cs3 107.4(5) . 4_565
O1 Mn1 Cs3 137.5(5) . 4_565
O11 Mn1 Cs3 53.1(5) . 4_565
O14 Mn1 Cs3 52.0(4) . 4_565
Cs2 Mn1 Cs3 61.07(6) . 4_565
Cs1 Mn1 Cs3 73.37(6) 3_754 4_565
O18 Mn1 Cs3 95.2(5) . .
O1 Mn1 Cs3 36.4(5) . .
O11 Mn1 Cs3 80.2(5) . .
O14 Mn1 Cs3 152.0(5) . .
Cs2 Mn1 Cs3 100.08(8) . .
Cs1 Mn1 Cs3 86.29(7) 3_754 .
Cs3 Mn1 Cs3 131.56(7) 4_565 .
O18 Mn1 Cs1 40.7(5) . 1_545
O1 Mn1 Cs1 135.2(5) . 1_545
O11 Mn1 Cs1 116.5(5) . 1_545
O14 Mn1 Cs1 69.6(5) . 1_545
Cs2 Mn1 Cs1 124.58(9) . 1_545
Cs1 Mn1 Cs1 77.42(5) 3_754 1_545
Cs3 Mn1 Cs1 84.16(6) 4_565 1_545
Cs3 Mn1 Cs1 134.20(8) . 1_545
O9 Mn2 O15 100.7(7) 2_675 4_575
O9 Mn2 O23 84.1(8) 2_675 3_664
O15 Mn2 O23 90.2(6) 4_575 3_664
O9 Mn2 O10 169.0(6) 2_675 .
O15 Mn2 O10 88.2(6) 4_575 .
O23 Mn2 O10 102.4(7) 3_664 .
O9 Mn2 O19 92.8(6) 2_675 .
O15 Mn2 O19 166.3(6) 4_575 .
O23 Mn2 O19 92.7(6) 3_664 .
O10 Mn2 O19 78.2(6) . .
O9 Mn2 Cl1 93.3(5) 2_675 .
O15 Mn2 Cl1 97.1(5) 4_575 .
O23 Mn2 Cl1 172.5(5) 3_664 .
O10 Mn2 Cl1 79.1(4) . .
O19 Mn2 Cl1 80.4(4) . .
O9 Mn2 Cs2 109.0(5) 2_675 3_654
O15 Mn2 Cs2 120.8(5) 4_575 3_654
O23 Mn2 Cs2 45.8(5) 3_664 3_654
O10 Mn2 Cs2 70.9(4) . 3_654
O19 Mn2 Cs2 54.6(4) . 3_654
Cl1 Mn2 Cs2 129.51(18) . 3_654
O9 Mn2 Cs1 50.5(5) 2_675 .
O15 Mn2 Cs1 53.7(5) 4_575 .
O23 Mn2 Cs1 69.9(5) 3_664 .
O10 Mn2 Cs1 139.9(4) . .
O19 Mn2 Cs1 139.6(4) . .
Cl1 Mn2 Cs1 113.66(18) . .
Cs2 Mn2 Cs1 115.50(7) 3_654 .
O17 Mn3 O24 96.9(9) . .
O17 Mn3 O12 105.9(8) . 3_654
O24 Mn3 O12 115.8(8) . 3_654
O17 Mn3 O10 145.5(8) . .
O24 Mn3 O10 82.1(7) . .
O12 Mn3 O10 105.4(7) 3_654 .
O17 Mn3 O19 89.2(7) . .
O24 Mn3 O19 149.9(7) . .
O12 Mn3 O19 90.4(7) 3_654 .
O10 Mn3 O19 76.6(5) . .
O17 Mn3 Cs2 126.3(6) . 3_654
O24 Mn3 Cs2 136.1(6) . 3_654
O12 Mn3 Cs2 50.6(5) 3_654 3_654
O10 Mn3 Cs2 66.9(4) . 3_654
O19 Mn3 Cs2 51.0(4) . 3_654
O17 Mn3 Cs1 70.7(6) . 1_545
O24 Mn3 Cs1 70.5(6) . 1_545
O12 Mn3 Cs1 62.8(5) 3_654 1_545
O10 Mn3 Cs1 138.3(4) . 1_545
O19 Mn3 Cs1 138.5(4) . 1_545
Cs2 Mn3 Cs1 113.40(6) 3_654 1_545
O22 Mn4 O16 97.9(7) . 2_665
O22 Mn4 O21 110.3(7) . .
O16 Mn4 O21 103.1(7) 2_665 .
O22 Mn4 O13 130.5(7) . 2_665
O16 Mn4 O13 95.2(7) 2_665 2_665
O21 Mn4 O13 112.8(6) . 2_665
O22 Mn4 O15 87.5(7) . 2_665
O16 Mn4 O15 158.1(7) 2_665 2_665
O21 Mn4 O15 94.8(7) . 2_665
O13 Mn4 O15 65.8(7) 2_665 2_665
O22 Mn4 P3 112.9(6) . 2_665
O16 Mn4 P3 125.6(5) 2_665 2_665
O21 Mn4 P3 106.3(5) . 2_665
O13 Mn4 P3 30.9(5) 2_665 2_665
O15 Mn4 P3 34.9(4) 2_665 2_665
O22 Mn4 K1 172.2(5) . 3_645
O16 Mn4 K1 75.7(6) 2_665 3_645
O21 Mn4 K1 75.9(5) . 3_645
O13 Mn4 K1 47.2(5) 2_665 3_645
O15 Mn4 K1 96.9(5) 2_665 3_645
P3 Mn4 K1 68.66(14) 2_665 3_645
O22 Mn4 Cs3 110.6(5) . 2_665
O16 Mn4 Cs3 50.6(4) 2_665 2_665
O21 Mn4 Cs3 133.7(5) . 2_665
O13 Mn4 Cs3 48.9(5) 2_665 2_665
O15 Mn4 Cs3 107.6(5) 2_665 2_665
P3 Mn4 Cs3 76.26(12) 2_665 2_665
K1 Mn4 Cs3 61.88(8) 3_645 2_665
O22 Mn4 Cs1 47.8(5) . 1_545
O16 Mn4 Cs1 50.5(6) 2_665 1_545
O21 Mn4 Cs1 121.0(5) . 1_545
O13 Mn4 Cs1 120.3(4) 2_665 1_545
O15 Mn4 Cs1 128.5(5) 2_665 1_545
P3 Mn4 Cs1 132.40(14) 2_665 1_545
K1 Mn4 Cs1 125.20(9) 3_645 1_545
Cs3 Mn4 Cs1 74.81(6) 2_665 1_545
O22 Mn4 Cs1 51.4(6) . 4_465
O16 Mn4 Cs1 116.9(5) 2_665 4_465
O21 Mn4 Cs1 136.9(5) . 4_465
O13 Mn4 Cs1 80.1(5) 2_665 4_465
O15 Mn4 Cs1 51.5(5) 2_665 4_465
P3 Mn4 Cs1 63.23(12) 2_665 4_465
K1 Mn4 Cs1 127.37(11) 3_645 4_465
Cs3 Mn4 Cs1 86.59(7) 2_665 4_465
Cs1 Mn4 Cs1 78.04(6) 1_545 4_465
O19 P1 O3 111.1(9) 4_564 .
O19 P1 O4 111.7(9) 4_564 .
O3 P1 O4 101.2(9) . .
O19 P1 O20 112.4(9) 4_564 .
O3 P1 O20 109.2(9) . .
O4 P1 O20 110.7(9) . .
O19 P1 Cs2 65.0(6) 4_564 1_554
O3 P1 Cs2 73.0(7) . 1_554
O4 P1 Cs2 70.2(7) . 1_554
O20 P1 Cs2 177.2(6) . 1_554
O19 P1 K1 130.8(7) 4_564 2_774
O3 P1 K1 51.5(6) . 2_774
O4 P1 K1 50.2(6) . 2_774
O20 P1 K1 116.8(6) . 2_774
Cs2 P1 K1 65.88(12) 1_554 2_774
O19 P1 Cs2 135.9(6) 4_564 4_574
O3 P1 Cs2 112.3(6) . 4_574
O4 P1 Cs2 66.9(7) . 4_574
O20 P1 Cs2 44.3(5) . 4_574
Cs2 P1 Cs2 136.95(14) 1_554 4_574
K1 P1 Cs2 84.07(12) 2_774 4_574
O14 P2 O12 110.8(10) . .
O14 P2 O18 110.5(10) . 4_565
O12 P2 O18 108.2(11) . 4_565
O14 P2 O24 107.6(10) . .
O12 P2 O24 107.7(11) . .
O18 P2 O24 112.1(10) 4_565 .
O14 P2 Cs2 51.8(7) . .
O12 P2 Cs2 61.2(8) . .
O18 P2 Cs2 139.3(6) 4_565 .
O24 P2 Cs2 108.5(8) . .
O14 P2 Cs1 163.6(7) . 4_465
O12 P2 Cs1 81.9(8) . 4_465
O18 P2 Cs1 54.1(7) 4_565 4_465
O24 P2 Cs1 76.9(8) . 4_465
Cs2 P2 Cs1 142.81(15) . 4_465
O14 P2 Cs1 80.6(7) . 1_545
O12 P2 Cs1 161.3(8) . 1_545
O18 P2 Cs1 53.2(8) 4_565 1_545
O24 P2 Cs1 81.4(8) . 1_545
Cs2 P2 Cs1 132.44(14) . 1_545
Cs1 P2 Cs1 84.50(10) 4_465 1_545
O13 P3 O2 112.9(10) . .
O13 P3 O11 111.1(9) . .
O2 P3 O11 110.8(10) . .
O13 P3 O15 97.8(10) . .
O2 P3 O15 114.4(10) . .
O11 P3 O15 109.2(9) . .
O13 P3 Mn4 48.4(6) . 2_664
O2 P3 Mn4 126.6(7) . 2_664
O11 P3 Mn4 122.6(7) . 2_664
O15 P3 Mn4 49.4(7) . 2_664
O13 P3 K1 39.7(7) . 4_575
O2 P3 K1 73.7(7) . 4_575
O11 P3 K1 134.3(6) . 4_575
O15 P3 K1 109.2(7) . 4_575
Mn4 P3 K1 69.41(14) 2_664 4_575
O13 P3 Cs2 107.0(6) . .
O2 P3 Cs2 43.0(7) . .
O11 P3 Cs2 74.7(7) . .
O15 P3 Cs2 151.7(8) . .
Mn4 P3 Cs2 152.14(18) 2_664 .
K1 P3 Cs2 82.96(12) 4_575 .
O13 P3 Cs1 102.6(7) . 3_754
O2 P3 Cs1 144.5(7) . 3_754
O11 P3 Cs1 51.0(7) . 3_754
O15 P3 Cs1 60.5(7) . 3_754
Mn4 P3 Cs1 79.10(13) 2_664 3_754
K1 P3 Cs1 141.77(16) 4_575 3_754
Cs2 P3 Cs1 124.47(13) . 3_754
O13 P3 Cs3 164.6(6) . 4_565
O2 P3 Cs3 67.2(7) . 4_565
O11 P3 Cs3 57.2(7) . 4_565
O15 P3 Cs3 95.9(7) . 4_565
Mn4 P3 Cs3 144.91(18) 2_664 4_565
K1 P3 Cs3 139.68(15) 4_575 4_565
Cs2 P3 Cs3 61.85(8) . 4_565
Cs1 P3 Cs3 78.05(10) 3_754 4_565
O7 P4 O6 112.4(10) . .
O7 P4 O9 114.6(10) . .
O6 P4 O9 103.9(10) . .
O7 P4 O16 106.6(10) . .
O6 P4 O16 113.4(9) . .
O9 P4 O16 106.0(10) . .
O7 P4 Bi1 131.2(8) . .
O6 P4 Bi1 48.1(6) . .
O9 P4 Bi1 55.8(7) . .
O16 P4 Bi1 122.2(7) . .
O7 P4 K1 75.1(7) . .
O6 P4 K1 38.0(7) . .
O9 P4 K1 115.3(7) . .
O16 P4 K1 133.6(7) . .
Bi1 P4 K1 70.54(12) . .
O7 P4 Cs3 63.5(7) . .
O6 P4 Cs3 164.9(7) . .
O9 P4 Cs3 90.7(7) . .
O16 P4 Cs3 57.6(6) . .
Bi1 P4 Cs3 146.13(17) . .
K1 P4 Cs3 137.62(16) . .
O7 P4 Cs1 143.4(7) . 2_674
O6 P4 Cs1 104.1(7) . 2_674
O9 P4 Cs1 56.2(7) . 2_674
O16 P4 Cs1 53.9(7) . 2_674
Bi1 P4 Cs1 76.47(11) . 2_674
K1 P4 Cs1 141.50(16) . 2_674
Cs3 P4 Cs1 80.56(11) . 2_674
O5 P5 O23 106.4(12) . .
O5 P5 O17 115.5(12) . .
O23 P5 O17 106.7(13) . .
O5 P5 O22 108.4(11) . .
O23 P5 O22 110.4(9) . .
O17 P5 O22 109.4(11) . .
O5 P5 Cs2 56.0(8) . 1_455
O23 P5 Cs2 51.0(8) . 1_455
O17 P5 Cs2 119.7(9) . 1_455
O22 P5 Cs2 130.6(7) . 1_455
O5 P5 Cs1 167.0(9) . 4_465
O23 P5 Cs1 86.5(8) . 4_465
O17 P5 Cs1 60.3(9) . 4_465
O22 P5 Cs1 64.5(7) . 4_465
Cs2 P5 Cs1 137.02(16) 1_455 4_465
O5 P5 Cs1 81.9(8) . 1_545
O23 P5 Cs1 159.0(7) . 1_545
O17 P5 Cs1 86.0(9) . 1_545
O22 P5 Cs1 48.8(6) . 1_545
Cs2 P5 Cs1 136.50(18) 1_455 1_545
Cs1 P5 Cs1 85.44(12) 4_465 1_545
O21 P6 O1 107.2(10) . 4_465
O21 P6 O8 109.7(10) . 2_565
O1 P6 O8 107.9(10) 4_465 2_565
O21 P6 O10 112.3(9) . 4_465
O1 P6 O10 110.7(9) 4_465 4_465
O8 P6 O10 109.0(9) 2_565 4_465
O21 P6 Cs3 55.2(7) . 4_465
O1 P6 Cs3 54.2(6) 4_465 4_465
O8 P6 Cs3 136.0(6) 2_565 4_465
O10 P6 Cs3 114.9(7) 4_465 4_465
P6 O1 Mn1 136.0(10) 3_664 .
P6 O1 Cs3 102.0(8) 3_664 .
Mn1 O1 Cs3 120.9(6) . .
P3 O2 Bi2 137.1(10) . 1_655
P3 O2 Cs2 117.4(8) . .
Bi2 O2 Cs2 105.3(6) 1_655 .
P3 O2 Cs3 91.1(7) . 4_565
Bi2 O2 Cs3 104.7(6) 1_655 4_565
Cs2 O2 Cs3 74.0(3) . 4_565
P1 O3 Bi1 142.2(10) . 3_754
P1 O3 K1 105.4(8) . 2_774
Bi1 O3 K1 111.4(6) 3_754 2_774
P1 O3 Cs2 83.1(7) . 1_554
Bi1 O3 Cs2 97.9(5) 3_754 1_554
K1 O3 Cs2 75.1(4) 2_774 1_554
P1 O4 Bi2 143.7(10) . 4_564
P1 O4 K1 106.8(7) . 2_774
Bi2 O4 K1 108.9(6) 4_564 2_774
P1 O4 Cs2 85.7(7) . 1_554
Bi2 O4 Cs2 95.9(6) 4_564 1_554
K1 O4 Cs2 76.6(4) 2_774 1_554
P1 O4 Cs2 91.1(8) . 4_574
Bi2 O4 Cs2 88.7(5) 4_564 4_574
K1 O4 Cs2 101.3(4) 2_774 4_574
Cs2 O4 Cs2 175.4(4) 1_554 4_574
P5 O5 Bi2 138.3(13) . .
P5 O5 Cs2 101.5(10) . 1_455
Bi2 O5 Cs2 100.7(7) . 1_455
P4 O6 Bi1 104.4(8) . .
P4 O6 K1 122.3(9) . .
Bi1 O6 K1 102.3(6) . .
P4 O6 Cs3 139.5(9) . 3_754
Bi1 O6 Cs3 99.1(5) . 3_754
K1 O6 Cs3 83.2(4) . 3_754
P4 O7 Bi1 139.2(11) . 4_575
P4 O7 K1 119.7(9) . 4_575
Bi1 O7 K1 100.3(6) 4_575 4_575
P4 O7 Cs3 93.5(7) . .
Bi1 O7 Cs3 101.7(6) 4_575 .
K1 O7 Cs3 79.4(4) 4_575 .
P6 O8 Bi2 119.9(8) 2_564 .
P6 O8 K1 124.2(8) 2_564 4_475
Bi2 O8 K1 104.0(5) . 4_475
P6 O8 Cs2 121.8(9) 2_564 3_654
Bi2 O8 Cs2 99.0(5) . 3_654
K1 O8 Cs2 79.0(4) 4_475 3_654
P4 O9 Mn2 146.3(12) . 2_674
P4 O9 Bi1 95.5(9) . .
Mn2 O9 Bi1 106.1(7) 2_674 .
P4 O9 Cs1 101.9(9) . 2_674
Mn2 O9 Cs1 101.6(6) 2_674 2_674
Bi1 O9 Cs1 95.3(5) . 2_674
P6 O10 Mn2 130.3(9) 3_664 .
P6 O10 Mn3 130.7(9) 3_664 .
Mn2 O10 Mn3 98.9(6) . .
P3 O11 Mn1 139.1(10) . .
P3 O11 Cs1 108.1(8) . 3_754
Mn1 O11 Cs1 103.3(5) . 3_754
P3 O11 Cs3 101.6(7) . 4_565
Mn1 O11 Cs3 99.7(6) . 4_565
Cs1 O11 Cs3 97.4(4) 3_754 4_565
P2 O12 Mn3 136.3(12) . 4_565
P2 O12 Bi2 106.5(9) . 4_565
Mn3 O12 Bi2 113.5(6) 4_565 4_565
P2 O12 Cs2 95.5(8) . .
Mn3 O12 Cs2 100.4(6) 4_565 .
Bi2 O12 Cs2 91.2(6) 4_565 .
P3 O13 Mn4 100.7(9) . 2_664
P3 O13 K1 121.7(9) . 4_575
Mn4 O13 K1 100.5(6) 2_664 4_575
P3 O13 Cs3 140.5(8) . .
Mn4 O13 Cs3 101.7(6) 2_664 .
K1 O13 Cs3 85.4(5) 4_575 .
P2 O14 Mn1 117.9(9) . .
P2 O14 Cs2 105.8(8) . .
Mn1 O14 Cs2 92.5(6) . .
P2 O14 Cs3 141.0(9) . 4_565
Mn1 O14 Cs3 100.3(6) . 4_565
Cs2 O14 Cs3 78.0(4) . 4_565
P3 O15 Mn2 138.4(12) . 3_754
P3 O15 Mn4 95.7(9) . 2_664
Mn2 O15 Mn4 119.5(8) 3_754 2_664
P3 O15 Cs1 96.5(7) . 3_754
Mn2 O15 Cs1 97.7(6) 3_754 3_754
Mn4 O15 Cs1 100.7(6) 2_664 3_754
P4 O16 Mn4 140.9(12) . 2_664
P4 O16 Cs3 99.2(7) . .
Mn4 O16 Cs3 102.9(5) 2_664 .
P4 O16 Cs1 104.1(8) . 2_674
Mn4 O16 Cs1 103.4(7) 2_664 2_674
Cs3 O16 Cs1 100.0(5) . 2_674
P5 O17 Mn3 141.7(14) . .
P5 O17 Cs1 97.3(10) . 4_465
Mn3 O17 Cs1 111.9(8) . 4_465
P2 O18 Mn1 125.3(9) 3_654 .
P2 O18 Cs1 103.6(9) 3_654 1_545
Mn1 O18 Cs1 115.8(7) . 1_545
P2 O18 Cs1 106.5(9) 3_654 3_754
Mn1 O18 Cs1 96.6(7) . 3_754
Cs1 O18 Cs1 107.4(4) 1_545 3_754
P1 O19 Mn2 132.2(9) 3_655 .
P1 O19 Mn3 129.5(9) 3_655 .
Mn2 O19 Mn3 97.1(5) . .
P1 O19 Cs2 91.4(7) 3_655 3_654
Mn2 O19 Cs2 92.4(5) . 3_654
Mn3 O19 Cs2 97.4(5) . 3_654
P1 O20 Bi1 125.7(8) . .
P1 O20 K1 112.5(7) . 3_754
Bi1 O20 K1 105.3(5) . 3_754
P1 O20 Cs2 115.8(7) . 4_574
Bi1 O20 Cs2 106.8(5) . 4_574
K1 O20 Cs2 81.6(4) 3_754 4_574
P6 O21 Mn4 128.1(10) . .
P6 O21 Cs3 101.1(7) . 4_465
Mn4 O21 Cs3 129.4(6) . 4_465
P5 O22 Mn4 133.3(10) . .
P5 O22 Cs1 110.2(8) . 1_545
Mn4 O22 Cs1 107.0(6) . 1_545
P5 O22 Cs1 92.2(8) . 4_465
Mn4 O22 Cs1 104.1(7) . 4_465
Cs1 O22 Cs1 105.6(5) 1_545 4_465
P5 O23 Mn2 138.9(10) . 4_465
P5 O23 Cs2 106.9(10) . 1_455
Mn2 O23 Cs2 103.4(6) 4_465 1_455
P2 O24 Mn3 160.1(14) . .

loop_
_geom_bond_atom_site_label_1
_geom_bond_atom_site_label_2
_geom_bond_distance
_geom_bond_site_symmetry_2
Bi1 O3 2.112(15) 4_575
Bi1 O7 2.264(17) 3_754
Bi1 O20 2.298(14) .
Bi1 O6 2.443(16) .
Bi1 O9 2.642(19) .
Bi1 Cl1 2.894(6) 4_564
Bi2 O4 2.177(13) 3_655
Bi2 O2 2.257(15) 1_455
Bi2 O8 2.293(14) .
Bi2 O5 2.34(2) .
Bi2 O12 2.608(19) 3_654
Bi2 Cl1 2.909(5) 3_654
Cs1 O18 3.257(18) 1_565
Cs1 O22 3.282(15) 1_565
Cs1 O11 3.296(16) 4_575
Cs1 O16 3.362(19) 2_675
Cs1 O9 3.426(19) 2_675
Cs1 O17 3.47(2) 3_664
Cs1 O18 3.52(2) 4_575
Cs1 O15 3.534(17) 4_575
Cs1 O22 3.577(19) 3_664
Cs2 O23 3.036(18) 1_655
Cs2 O2 3.076(18) .
Cs2 O14 3.131(17) .
Cs2 O20 3.139(14) 3_755
Cs2 O5 3.16(2) 1_655
Cs2 O8 3.305(17) 4_565
Cs2 O19 3.362(16) 4_565
Cs2 O12 3.37(2) .
Cs2 O4 3.501(19) 1_556
Cs2 O3 3.573(17) 1_556
Cs2 O4 3.722(19) 3_755
Cs3 O1 3.056(16) .
Cs3 O21 3.083(17) 3_664
Cs3 O13 3.229(17) .
Cs3 O16 3.325(15) .
Cs3 Cl1 3.396(8) 2_674
Cs3 O6 3.445(17) 4_575
Cs3 O14 3.473(16) 3_654
Cs3 O7 3.486(18) .
Cs3 O11 3.518(19) 3_654
Cs3 O2 3.783(18) 3_654
K1 O6 2.765(18) .
K1 O13 2.889(17) 3_754
K1 O4 2.979(17) 2_775
K1 O7 2.993(19) 3_754
K1 O3 3.015(17) 2_775
K1 O8 3.033(16) 3_764
K1 O20 3.039(15) 4_575
Cl1 Mn2 2.724(8) .
Cl1 Bi1 2.894(6) 3_655
Cl1 Bi2 2.909(5) 4_565
Cl1 Cs3 3.396(8) 2_675
Mn1 O18 1.991(15) .
Mn1 O1 1.988(15) .
Mn1 O11 2.011(14) .
Mn1 O14 2.049(17) .
Mn2 O9 2.076(19) 2_675
Mn2 O15 2.104(19) 4_575
Mn2 O23 2.171(17) 3_664
Mn2 O10 2.197(16) .
Mn2 O19 2.245(16) .
Mn3 O17 2.03(2) .
Mn3 O24 2.06(2) .
Mn3 O12 2.109(17) 3_654
Mn3 O10 2.253(15) .
Mn3 O19 2.267(15) .
Mn4 O22 1.893(16) .
Mn4 O16 1.921(15) 2_665
Mn4 O21 2.025(15) .
Mn4 O13 2.101(15) 2_665
Mn4 O15 2.11(2) 2_665
P1 O19 1.489(14) 4_564
P1 O3 1.513(16) .
P1 O4 1.520(14) .
P1 O20 1.530(15) .
P2 O14 1.516(17) .
P2 O12 1.523(15) .
P2 O18 1.524(16) 4_565
P2 O24 1.54(2) .
P3 O13 1.445(19) .
P3 O2 1.512(16) .
P3 O11 1.517(15) .
P3 O15 1.587(16) .
P4 O7 1.521(19) .
P4 O6 1.517(17) .
P4 O9 1.535(18) .
P4 O16 1.556(15) .
P5 O5 1.46(2) .
P5 O23 1.470(17) .
P5 O17 1.52(2) .
P5 O22 1.566(15) .
P6 O21 1.508(14) .
P6 O1 1.521(15) 4_465
P6 O8 1.523(15) 2_565
P6 O10 1.544(16) 4_465
O1 P6 1.521(15) 3_664
O2 Bi2 2.257(15) 1_655
O2 Cs3 3.783(18) 4_565
O3 Bi1 2.112(15) 3_754
O3 K1 3.015(17) 2_774
O3 Cs2 3.573(17) 1_554
O4 Bi2 2.177(13) 4_564
O4 K1 2.979(17) 2_774
O4 Cs2 3.501(19) 1_554
O4 Cs2 3.722(19) 4_574
O5 Cs2 3.16(2) 1_455
O6 Cs3 3.445(17) 3_754
O7 Bi1 2.264(17) 4_575
O7 K1 2.993(19) 4_575
O8 P6 1.523(15) 2_564
O8 K1 3.033(16) 4_475
O8 Cs2 3.305(17) 3_654
O9 Mn2 2.076(19) 2_674
O9 Cs1 3.426(18) 2_674
O10 P6 1.544(16) 3_664
O11 Cs1 3.296(16) 3_754
O11 Cs3 3.518(18) 4_565
O12 Mn3 2.109(17) 4_565
O12 Bi2 2.608(19) 4_565
O13 Mn4 2.101(15) 2_664
O13 K1 2.889(17) 4_575
O14 Cs3 3.473(16) 4_565
O15 Mn2 2.104(18) 3_754
O15 Mn4 2.11(2) 2_664
O15 Cs1 3.534(17) 3_754
O16 Mn4 1.921(15) 2_664
O16 Cs1 3.362(19) 2_674
O17 Cs1 3.47(2) 4_465
O18 P2 1.524(16) 3_654
O18 Cs1 3.257(18) 1_545
O18 Cs1 3.52(2) 3_754
O19 P1 1.489(14) 3_655
O19 Cs2 3.362(16) 3_654
O20 K1 3.039(15) 3_754
O20 Cs2 3.139(14) 4_574
O21 Cs3 3.083(17) 4_465
O22 Cs1 3.282(15) 1_545
O22 Cs1 3.577(19) 4_465
O23 Mn2 2.171(17) 4_465
O23 Cs2 3.036(18) 1_455
